data_2009739
loop_
_publ_author_name
'Blachnik, R.'
'L\"onnecke, P.'

_publ_section_title
;
 P~2~Se~5~
;
_journal_issue 5
_journal_name_full 'Acta Crystallographica Section C'
_journal_page_first 659
_journal_page_last 661
_journal_paper_doi 10.1107/S0108270193010534
_journal_volume 50
_journal_year 1994
_chemical_formula_sum 'P2 Se5'
_chemical_formula_weight 456.75
_symmetry_cell_setting monoclinic
_symmetry_space_group_name_Hall '-P 2ybc'
_symmetry_space_group_name_H-M 'P 1 21/c 1'
_atom_type_scat_source 'IntTabIV Table 2.2B'
_cell_angle_alpha 90.
_cell_angle_beta 114.150(10)
_cell_angle_gamma 90.
_cell_formula_units_Z 4
_cell_length_a 6.9440(10)
_cell_length_b 20.420(2)
_cell_length_c 5.8360(10)
_cell_measurement_reflns_used 50
_cell_measurement_temperature 295
_cell_measurement_theta_max 20
_cell_measurement_theta_min 15
_cell_volume 755.10(19)
_diffrn_measurement_device 'Enraf-Nonius CAD-4'
_diffrn_measurement_method \w/2\q
_diffrn_radiation_type MoK\a
_diffrn_radiation_wavelength 0.7093
_diffrn_reflns_av_R_equivalents 0.028
_diffrn_reflns_limit_h_max 9
_diffrn_reflns_limit_h_min 0
_diffrn_reflns_limit_k_max 28
_diffrn_reflns_limit_k_min 0
_diffrn_reflns_limit_l_max 8
_diffrn_reflns_limit_l_min -8
_diffrn_reflns_number 2385
_diffrn_reflns_theta_max 30
_diffrn_standards_decay_% -0.2
_diffrn_standards_interval_count '(I) 10000'
_diffrn_standards_interval_time '(R) 200'
_diffrn_standards_number 3
_exptl_absorpt_coefficient_mu 24.33
_exptl_absorpt_correction_T_max 0.997
_exptl_absorpt_correction_T_min 0.325
_exptl_absorpt_correction_type 'empirical via \y scans (North, Phillips & Mathews, 1968)'
_exptl_crystal_colour black
_exptl_crystal_density_diffrn 4.017
_exptl_crystal_description plate-like
_exptl_crystal_size_max 0.20
_exptl_crystal_size_mid 0.18
_exptl_crystal_size_min 0.08
_refine_diff_density_max 1.2(2)
_refine_diff_density_min -1.0(2)
_refine_ls_extinction_coef 2.12E-7(8)
_refine_ls_extinction_method 'Zachariasen (1963)'
_refine_ls_goodness_of_fit_obs 2.42
_refine_ls_number_parameters 65
_refine_ls_number_reflns 1506
_refine_ls_R_factor_obs 0.035
_refine_ls_shift/esd_max 0.00
_refine_ls_structure_factor_coef F
_refine_ls_weighting_details 'w = 1/\s~I~'
_refine_ls_weighting_scheme calc
_refine_ls_wR_factor_obs 0.034
_reflns_number_observed 1506
_reflns_number_total 2197
_reflns_observed_criterion I>2\s(I)
_cod_data_source_file sh1075.cif
_cod_data_source_block sh1075_structure_1_of_1
_cod_depositor_comments
;
The following automatic conversions were performed:

'_refine_ls_weighting_scheme' value '1/\s~I~' was changed to 'calc'.
New tag '_refine_ls_weighting_details' was created. The value of the
new tag was set to 'w = 1/\s~I~'.

Automatic conversion script
Id: cif_fix_values 3143 2015-03-26 13:38:13Z robertas 
;
_cod_original_cell_volume 755.10(10)
_cod_original_sg_symbol_H-M 'P 21/c'
_cod_database_code 2009739

loop_
_atom_site_label
_atom_site_fract_x
_atom_site_fract_y
_atom_site_fract_z
P1 .2737(3) .33320(10) .3043(3)
P4 .2835(3) .45380(10) .7034(3)
Se2 .55840(10) .30816(4) .6571(2)
Se3 .57050(10) .39515(4) .93590(10)
Se5 -.00410(10) .39659(5) .66530(10)
Se6 -.00500(10) .30920(4) .3925(2)
Se7 .27330(10) .44310(4) .31780(10)

loop_
_geom_angle_atom_site_label_1
_geom_angle_atom_site_label_2
_geom_angle_atom_site_label_3
_geom_angle
_geom_angle_publ_flag
Se2 P1 Se6 104.88(9) yes
Se2 P1 Se7 102.02(7) yes
Se6 P1 Se7 101.33(9) yes
Se3 P4 Se5 108.45(9) yes
Se3 P4 Se7 102.20(9) yes
Se5 P4 Se7 100.92(7) yes
P1 Se2 Se3 103.09(6) yes
P4 Se3 Se2 102.13(5) yes
P4 Se5 Se6 102.35(6) yes
P1 Se6 Se5 102.80(6) yes
P1 Se7 Se4 97.63(8) yes

loop_
_geom_bond_atom_site_label_1
_geom_bond_atom_site_label_2
_geom_bond_distance
_geom_bond_publ_flag
P1 Se2 2.254(2) yes
P1 Se6 2.250(2) yes
P1 Se7 2.245(2) yes
P4 Se3 2.243(2) yes
P4 Se5 2.245(2) yes
P4 Se7 2.234(2) yes
Se2 Se3 2.3870(10) yes
Se5 Se6 2.3900(10) yes
